data_2018215
loop_
_publ_author_name
'B\"ohle, Tony'
'Eissmann, Frank'
'Seichter, Wilhelm'
'Weber, Edwin'
'Mertens, Florian O. R. L.'

_publ_section_title
;
 Little change but great effect: varying supramolecular interactions in
 2,5-dimethoxyterephthalic acid and 2,5-diethoxyterephthalic acid
;
_journal_coeditor_code EG3074
_journal_issue 9
_journal_name_full 'Acta Crystallographica Section C'
_journal_page_first o350
_journal_page_last o353
_journal_paper_doi 10.1107/S0108270111030538
_journal_volume 67
_journal_year 2011
_chemical_formula_iupac 'C10 H10 O6'
_chemical_formula_moiety 'C10 H10 O6'
_chemical_formula_sum 'C10 H10 O6'
_chemical_formula_weight 226.18
_chemical_name_common '2,5-dimethoxyterephthalic acid'
_chemical_name_systematic '2,5-dimethoxyterephthalic acid'
_space_group_IT_number 15
_symmetry_cell_setting monoclinic
_symmetry_space_group_name_Hall '-C 2yc'
_symmetry_space_group_name_H-M 'C 1 2/c 1'
_atom_sites_solution_hydrogens geom
_atom_sites_solution_primary direct
_atom_sites_solution_secondary difmap
_audit_creation_method SHELXL97
_cell_angle_alpha 90.00
_cell_angle_beta 93.804(2)
_cell_angle_gamma 90.00
_cell_formula_units_Z 4
_cell_length_a 11.6424(3)
_cell_length_b 10.7368(3)
_cell_length_c 7.6554(2)
_cell_measurement_reflns_used 2686
_cell_measurement_temperature 153(2)
_cell_measurement_theta_max 31.98
_cell_measurement_theta_min 2.58
_cell_volume 954.83(4)
_computing_cell_refinement 'SAINT (Bruker, 2007)'
_computing_data_collection 'APEX2 (Bruker, 2007)'
_computing_data_reduction 'SAINT (Bruker, 2007)'
_computing_molecular_graphics
;
SHELXTL (Sheldrick, 2008) and DIAMOND (Brandenburg, 2006)
;
_computing_publication_material
;
SHELXTL (Sheldrick, 2008) and PLATON (Spek, 2009)
;
_computing_structure_refinement 'SHELXL97 (Sheldrick, 2008)'
_computing_structure_solution 'SHELXS97 (Sheldrick, 2008)'
_diffrn_ambient_temperature 153(2)
_diffrn_measured_fraction_theta_full 0.993
_diffrn_measured_fraction_theta_max 0.993
_diffrn_measurement_device_type 'Bruker Kappa APEXII CCD area-detector'
_diffrn_measurement_method '\f and \w'
_diffrn_radiation_monochromator graphite
_diffrn_radiation_source 'fine-focus sealed tube'
_diffrn_radiation_type MoK\a
_diffrn_radiation_wavelength 0.71073
_diffrn_reflns_av_R_equivalents 0.0247
_diffrn_reflns_av_sigmaI/netI 0.0166
_diffrn_reflns_limit_h_max 14
_diffrn_reflns_limit_h_min -14
_diffrn_reflns_limit_k_max 13
_diffrn_reflns_limit_k_min -13
_diffrn_reflns_limit_l_max 9
_diffrn_reflns_limit_l_min -8
_diffrn_reflns_number 5259
_diffrn_reflns_theta_full 26.50
_diffrn_reflns_theta_max 26.50
_diffrn_reflns_theta_min 2.58
_exptl_absorpt_coefficient_mu 0.132
_exptl_absorpt_correction_T_max 0.9830
_exptl_absorpt_correction_T_min 0.9153
_exptl_absorpt_correction_type multi-scan
_exptl_absorpt_process_details '(SADABS; Bruker, 2007)'
_exptl_crystal_colour colourless
_exptl_crystal_density_diffrn 1.573
_exptl_crystal_density_method 'not measured'
_exptl_crystal_description piece
_exptl_crystal_F_000 472
_exptl_crystal_size_max 0.45
_exptl_crystal_size_mid 0.18
_exptl_crystal_size_min 0.13
_refine_diff_density_max 0.275
_refine_diff_density_min -0.178
_refine_ls_extinction_method none
_refine_ls_goodness_of_fit_ref 1.096
_refine_ls_hydrogen_treatment constr
_refine_ls_matrix_type full
_refine_ls_number_parameters 75
_refine_ls_number_reflns 985
_refine_ls_number_restraints 0
_refine_ls_restrained_S_all 1.096
_refine_ls_R_factor_all 0.0334
_refine_ls_R_factor_gt 0.0293
_refine_ls_shift/su_max 0.000
_refine_ls_shift/su_mean 0.000
_refine_ls_structure_factor_coef Fsqd
_refine_ls_weighting_details 'calc w = 1/[\s^2^(Fo^2^)+(0.0531P)^2^+0.1541P] where P=(Fo^2^+2Fc^2^)/3'
_refine_ls_weighting_scheme calc
_refine_ls_wR_factor_gt 0.0821
_refine_ls_wR_factor_ref 0.0841
_reflns_number_gt 869
_reflns_number_total 985
_reflns_threshold_expression I>2\s(I)
_cod_data_source_file eg3074.cif
_cod_data_source_block I
_cod_original_sg_symbol_H-M 'C 2/c'
_cod_database_code 2018215
_cod_database_fobs_code 2018215

loop_
_symmetry_equiv_pos_as_xyz
'x, y, z'
'-x, y, -z+1/2'
'x+1/2, y+1/2, z'
'-x+1/2, y+1/2, -z+1/2'
'-x, -y, -z'
'x, -y, z-1/2'
'-x+1/2, -y+1/2, -z'
'x+1/2, -y+1/2, z-1/2'

loop_
_atom_site_type_symbol
_atom_site_label
_atom_site_fract_x
_atom_site_fract_y
_atom_site_fract_z
_atom_site_U_iso_or_equiv
_atom_site_adp_type
_atom_site_calc_flag
_atom_site_refinement_flags
_atom_site_occupancy
_atom_site_symmetry_multiplicity
O O1 0.27472(6) 1.05685(8) 0.24544(10) 0.0335(2) Uani d . 1 1
O O2 0.26176(6) 0.85310(8) 0.22894(10) 0.0308(2) Uani d . 1 1
H H2 0.2146 0.7997 0.1881 0.046 Uiso calc R 1 1
O O3 0.07663(6) 0.76201(7) 0.07749(9) 0.0278(2) Uani d . 1 1
C C1 0.10580(8) 0.97913(9) 0.09275(11) 0.0202(2) Uani d . 1 1
C C2 0.03630(8) 0.87848(9) 0.03664(12) 0.0203(2) Uani d . 1 1
C C3 -0.06876(8) 0.90021(9) -0.05539(11) 0.0207(2) Uani d . 1 1
H H3 -0.1158 0.8318 -0.0932 0.025 Uiso calc R 1 1
C C4 0.22036(8) 0.96682(10) 0.19445(13) 0.0232(3) Uani d . 1 1
C C5 0.00797(10) 0.65632(10) 0.02415(14) 0.0276(3) Uani d . 1 1
H H5A -0.0664 0.6611 0.0767 0.041 Uiso calc R 1 1
H H5B 0.0479 0.5798 0.0630 0.041 Uiso calc R 1 1
H H5C -0.0046 0.6557 -0.1037 0.041 Uiso calc R 1 1

loop_
_atom_site_aniso_label
_atom_site_aniso_U_11
_atom_site_aniso_U_22
_atom_site_aniso_U_33
_atom_site_aniso_U_12
_atom_site_aniso_U_13
_atom_site_aniso_U_23
O1 0.0229(4) 0.0328(5) 0.0429(5) -0.0063(3) -0.0119(3) 0.0015(3)
O2 0.0207(4) 0.0289(5) 0.0413(5) 0.0009(3) -0.0094(3) 0.0001(3)
O3 0.0234(4) 0.0201(4) 0.0382(4) -0.0015(3) -0.0096(3) 0.0006(3)
C1 0.0152(5) 0.0265(5) 0.0187(4) -0.0021(4) 0.0008(3) 0.0008(3)
C2 0.0187(5) 0.0216(5) 0.0205(4) -0.0011(4) 0.0010(4) 0.0010(3)
C3 0.0178(5) 0.0223(5) 0.0216(5) -0.0052(4) 0.0000(4) -0.0011(4)
C4 0.0173(5) 0.0280(5) 0.0240(5) -0.0029(4) -0.0014(4) 0.0011(4)
C5 0.0290(6) 0.0202(5) 0.0325(5) -0.0035(4) -0.0072(4) -0.0010(4)

loop_
_atom_type_symbol
_atom_type_description
_atom_type_scat_dispersion_real
_atom_type_scat_dispersion_imag
_atom_type_scat_source
C C 0.0033 0.0016 'International Tables Vol C Tables 4.2.6.8 and 6.1.1.4'
H H 0.0000 0.0000 'International Tables Vol C Tables 4.2.6.8 and 6.1.1.4'
O O 0.0106 0.0060 'International Tables Vol C Tables 4.2.6.8 and 6.1.1.4'

loop_
_geom_angle_atom_site_label_1
_geom_angle_atom_site_label_2
_geom_angle_atom_site_label_3
_geom_angle_site_symmetry_1
_geom_angle
C4 O2 H2 . 109.5
C2 O3 C5 . 118.94(7)
C3 C1 C2 5_575 119.43(9)
C3 C1 C4 5_575 116.15(9)
C2 C1 C4 . 124.41(9)
O3 C2 C3 . 123.21(9)
O3 C2 C1 . 116.99(8)
C3 C2 C1 . 119.80(9)
C1 C3 C2 5_575 120.77(9)
C1 C3 H3 5_575 119.6
C2 C3 H3 . 119.6
O1 C4 O2 . 119.67(9)
O1 C4 C1 . 121.68(9)
O2 C4 C1 . 118.65(8)
O3 C5 H5A . 109.5
O3 C5 H5B . 109.5
H5A C5 H5B . 109.5
O3 C5 H5C . 109.5
H5A C5 H5C . 109.5
H5B C5 H5C . 109.5

loop_
_geom_bond_atom_site_label_1
_geom_bond_atom_site_label_2
_geom_bond_site_symmetry_2
_geom_bond_distance
O1 C4 . 1.2061(12)
O2 C4 . 1.3327(13)
O2 H2 . 0.84
O3 C2 . 1.3647(12)
O3 C5 . 1.4318(12)
C1 C3 5_575 1.3891(14)
C1 C2 . 1.4003(14)
C1 C4 . 1.5049(14)
C2 C3 . 1.3902(14)
C3 C1 5_575 1.3891(14)
C3 H3 . 0.95
C5 H5A . 0.98
C5 H5B . 0.98
C5 H5C . 0.98

loop_
_geom_hbond_atom_site_label_D
_geom_hbond_atom_site_label_H
_geom_hbond_atom_site_label_A
_geom_hbond_site_symmetry_A
_geom_hbond_distance_DH
_geom_hbond_distance_HA
_geom_hbond_distance_DA
_geom_hbond_angle_DHA
O2 H2 O3 . 0.84 1.81 2.5720(10) 149.8
C5 H5A O1 3_445 0.98 2.58 3.4634(14) 149.9
C5 H5B O1 4_545 0.98 2.46 3.1718(13) 128.7

loop_
_geom_torsion_atom_site_label_1
_geom_torsion_atom_site_label_2
_geom_torsion_atom_site_label_3
_geom_torsion_atom_site_label_4
_geom_torsion_site_symmetry_1
_geom_torsion_site_symmetry_4
_geom_torsion
C5 O3 C2 C3 . . -0.21(13)
C5 O3 C2 C1 . . 179.44(8)
C3 C1 C2 O3 5_575 . -179.74(8)
C4 C1 C2 O3 . . -0.24(14)
C3 C1 C2 C3 5_575 . -0.07(15)
C4 C1 C2 C3 . . 179.43(8)
O3 C2 C3 C1 . 5_575 179.72(8)
C1 C2 C3 C1 . 5_575 0.08(15)
C3 C1 C4 O1 5_575 . 2.44(14)
C2 C1 C4 O1 . . -177.08(9)
C3 C1 C4 O2 5_575 . -177.85(8)
C2 C1 C4 O2 . . 2.64(15)
